data_2105750
loop_
_publ_author_name
'Omondi, Bernard'
'Lemmerer, Andreas'
'Fernandes, Manuel A.'
'Levendis, Demetrius C.'
'Layh, Marcus'

_publ_section_title
;
 Formation of isostructural solid solutions in 2,6-disubstituted
 <i>N</i>-phenylformamides and <i>N</i>-phenylthioamides
;
_journal_issue 1
_journal_name_full 'Acta Crystallographica Section B'
_journal_page_first 106
_journal_page_last 114
_journal_paper_doi 10.1107/S2052520613022129
_journal_volume 70
_journal_year 2014
_chemical_formula_moiety 'C8.03 H8.10 Cl0.97 N O'
_chemical_formula_sum 'C8.03 H8.1 Cl0.97 N O'
_chemical_formula_weight 168.95
_chemical_name_systematic
;
 (N-(2,6-dichlorophenyl)formamide).(N-(2,6-dimethylphenyl)formamide) 0.48:0.52
;
_space_group_IT_number 61
_symmetry_cell_setting orthorhombic
_symmetry_space_group_name_Hall '-P 2ac 2ab'
_symmetry_space_group_name_H-M 'P b c a'
_atom_sites_solution_hydrogens geom
_atom_sites_solution_primary direct
_atom_sites_solution_secondary difmap
_audit_conform_dict_name cif_core.dic
_audit_conform_dict_version 2.3
_audit_creation_method 'WinGX routine CIF_UPDATE'
_cell_angle_alpha 90
_cell_angle_beta 90
_cell_angle_gamma 90
_cell_formula_units_Z 8
_cell_length_a 8.5073(12)
_cell_length_b 13.093(2)
_cell_length_c 14.448(2)
_cell_measurement_reflns_used 1886
_cell_measurement_temperature 293(2)
_cell_measurement_theta_max 24.7
_cell_measurement_theta_min 2.82
_cell_volume 1609.3(4)
_computing_cell_refinement 'Bruker SAINT+, Bruker (1999)'
_computing_data_collection 'Bruker SMART, Bruker (1998)'
_computing_data_reduction 'Bruker SAINT+'
_computing_molecular_graphics
;
Ortep-3 for Windows (Farrugia, 1997) and DIAMOND (Brandenburg, 1999)
;
_computing_publication_material
;
WinGX publication routines (Farrugia, 1999) and PLATON (Spek, 2009)
;
_computing_structure_refinement 'SHELXL-97 (Sheldrick, 2008)'
_computing_structure_solution 'SHELXS-97 (Sheldrick, 2008)'
_diffrn_ambient_temperature 293(2)
_diffrn_measured_fraction_theta_full 0.984
_diffrn_measured_fraction_theta_max 0.984
_diffrn_measurement_device_type 'Bruker SMART 1K CCD area detector'
_diffrn_measurement_method '\w scans'
_diffrn_radiation_monochromator graphite
_diffrn_radiation_type MoK\a
_diffrn_radiation_wavelength 0.71073
_diffrn_reflns_av_R_equivalents 0.0425
_diffrn_reflns_limit_h_max 10
_diffrn_reflns_limit_h_min -3
_diffrn_reflns_limit_k_max 15
_diffrn_reflns_limit_k_min -15
_diffrn_reflns_limit_l_max 17
_diffrn_reflns_limit_l_min -17
_diffrn_reflns_number 7672
_diffrn_reflns_theta_full 25.49
_diffrn_reflns_theta_max 25.49
_diffrn_reflns_theta_min 2.82
_diffrn_standards_number 0
_exptl_absorpt_coefficient_mu 0.401
_exptl_absorpt_correction_T_max 0.94
_exptl_absorpt_correction_T_min 0.89
_exptl_absorpt_correction_type multi-scan
_exptl_absorpt_process_details 'SADABS (Sheldrick, 1996)'
_exptl_crystal_colour colourless
_exptl_crystal_density_diffrn 1.395
_exptl_crystal_density_method 'not measured'
_exptl_crystal_description block
_exptl_crystal_F_000 702.0
_exptl_crystal_size_max 0.36
_exptl_crystal_size_mid 0.25
_exptl_crystal_size_min 0.15
_refine_diff_density_max 0.163
_refine_diff_density_min -0.198
_refine_ls_extinction_method none
_refine_ls_goodness_of_fit_ref 0.857
_refine_ls_hydrogen_treatment mixed
_refine_ls_matrix_type full
_refine_ls_number_parameters 124
_refine_ls_number_reflns 1475
_refine_ls_number_restraints 26
_refine_ls_restrained_S_all 0.885
_refine_ls_R_factor_all 0.0835
_refine_ls_R_factor_gt 0.0449
_refine_ls_shift/su_max 0
_refine_ls_shift/su_mean 0
_refine_ls_structure_factor_coef Fsqd
_refine_ls_weighting_details 'calc w=1/[\s^2^(Fo^2^)+(0.0849P)^2^+1.8237P] where P=(Fo^2^+2Fc^2^)/3'
_refine_ls_weighting_scheme calc
_refine_ls_wR_factor_gt 0.1157
_refine_ls_wR_factor_ref 0.1544
_reflns_number_gt 972
_reflns_number_total 1475
_reflns_threshold_expression >2sigma(I)
_cod_data_source_file gp5066sup1.cif
_cod_data_source_block 2
_cod_original_sg_symbol_H-M Pbca
_cod_original_formula_sum 'C8.03 H8.10 Cl0.97 N O'
_cod_database_code 2105750

loop_
_symmetry_equiv_pos_as_xyz
'x, y, z'
'-x+1/2, -y, z+1/2'
'-x, y+1/2, -z+1/2'
'x+1/2, -y+1/2, -z'
'-x, -y, -z'
'x-1/2, y, -z-1/2'
'x, -y-1/2, z-1/2'
'-x-1/2, y-1/2, z'

loop_
_atom_site_type_symbol
_atom_site_label
_atom_site_fract_x
_atom_site_fract_y
_atom_site_fract_z
_atom_site_U_iso_or_equiv
_atom_site_adp_type
_atom_site_calc_flag
_atom_site_refinement_flags
_atom_site_occupancy
_atom_site_symmetry_multiplicity
_atom_site_disorder_assembly
_atom_site_disorder_group
C C1 0.4461(3) 0.4211(2) 0.64854(18) 0.0422(7) Uani d D 1 1 A .
C C2 0.3610(3) 0.5098(2) 0.66262(19) 0.0504(8) Uani d D 1 1 . .
C C3 0.2593(3) 0.5452(3) 0.5950(2) 0.0656(10) Uani d D 1 1 A .
H H3 0.2015 0.6045 0.6049 0.079 Uiso calc R 1 1 . .
C C4 0.2440(4) 0.4924(3) 0.5131(2) 0.0707(11) Uani d D 1 1 . .
H H4 0.1753 0.5161 0.4679 0.085 Uiso calc R 1 1 A .
C C5 0.3294(4) 0.4051(3) 0.4977(2) 0.0626(10) Uani d D 1 1 A .
H H5 0.32 0.3707 0.4416 0.075 Uiso calc R 1 1 . .
C C6 0.4295(3) 0.3681(2) 0.5655(2) 0.0472(8) Uani d D 1 1 . .
C C7 0.5081(3) 0.3470(3) 0.7984(2) 0.0529(8) Uani d . 1 1 A .
H H7 0.5873 0.3225 0.8368 0.063 Uiso calc R 1 1 . .
N N1 0.5513(3) 0.3835(2) 0.71673(17) 0.0472(7) Uani d . 1 1 . .
H H1 0.645(4) 0.376(2) 0.700(2) 0.057 Uiso d . 1 1 . .
O O1 0.3740(2) 0.3425(2) 0.82761(15) 0.0710(8) Uani d . 1 1 . .
Cl Cl1 0.3873(6) 0.5805(3) 0.7605(3) 0.0717(14) Uani d PD 0.484(6) 1 A 1
Cl Cl2 0.5368(4) 0.2580(3) 0.5438(3) 0.0604(10) Uani d PD 0.484(6) 1 A 1
C C8 0.3797(18) 0.5706(11) 0.7505(6) 0.075(7) Uani d PD 0.516(6) 1 A 2
H H8A 0.4893 0.5827 0.7619 0.113 Uiso calc PR 0.516(6) 1 A 2
H H8B 0.3355 0.5332 0.8014 0.113 Uiso calc PR 0.516(6) 1 A 2
H H8C 0.3261 0.6348 0.7443 0.113 Uiso calc PR 0.516(6) 1 A 2
C C9 0.5223(14) 0.2716(6) 0.5499(11) 0.085(8) Uani d PD 0.516(6) 1 A 2
H H9A 0.5124 0.228 0.6031 0.127 Uiso calc PR 0.516(6) 1 A 2
H H9B 0.631 0.2884 0.5406 0.127 Uiso calc PR 0.516(6) 1 A 2
H H9C 0.4826 0.2368 0.4963 0.127 Uiso calc PR 0.516(6) 1 A 2

loop_
_atom_site_aniso_label
_atom_site_aniso_U_11
_atom_site_aniso_U_22
_atom_site_aniso_U_33
_atom_site_aniso_U_12
_atom_site_aniso_U_13
_atom_site_aniso_U_23
C1 0.0314(13) 0.0570(18) 0.0382(15) -0.0030(13) 0.0032(11) 0.0049(13)
C2 0.0417(15) 0.0596(19) 0.0500(17) -0.0023(14) 0.0051(13) 0.0079(14)
C3 0.0507(18) 0.075(2) 0.071(2) 0.0102(17) 0.0103(18) 0.028(2)
C4 0.0510(18) 0.105(3) 0.056(2) -0.003(2) -0.0088(17) 0.033(2)
C5 0.0517(17) 0.093(3) 0.0432(17) -0.0184(19) -0.0058(15) 0.0094(18)
C6 0.0411(15) 0.0582(19) 0.0422(16) -0.0113(14) 0.0031(13) 0.0028(14)
C7 0.0403(15) 0.075(2) 0.0435(17) 0.0089(14) -0.0066(14) 0.0028(15)
N1 0.0316(11) 0.0666(17) 0.0434(14) 0.0028(12) 0.0003(11) -0.0007(12)
O1 0.0417(12) 0.116(2) 0.0559(14) 0.0112(12) 0.0059(10) 0.0242(13)
Cl1 0.083(3) 0.068(2) 0.064(2) 0.012(2) 0.0043(19) -0.0125(16)
Cl2 0.0648(17) 0.0609(17) 0.055(2) -0.0034(14) 0.0019(14) -0.0089(14)
C8 0.072(11) 0.059(9) 0.095(13) 0.003(7) 0.017(8) -0.037(8)
C9 0.114(14) 0.080(12) 0.060(10) -0.019(8) 0.026(8) -0.026(7)

loop_
_atom_type_symbol
_atom_type_description
_atom_type_scat_dispersion_real
_atom_type_scat_dispersion_imag
_atom_type_scat_source
C C 0.0033 0.0016 'International Tables Vol C Tables 4.2.6.8 and 6.1.1.4'
H H 0 0 'International Tables Vol C Tables 4.2.6.8 and 6.1.1.4'
N N 0.0061 0.0033 'International Tables Vol C Tables 4.2.6.8 and 6.1.1.4'
O O 0.0106 0.006 'International Tables Vol C Tables 4.2.6.8 and 6.1.1.4'
Cl Cl 0.1484 0.1585 'International Tables Vol C Tables 4.2.6.8 and 6.1.1.4'

loop_
_geom_angle_atom_site_label_1
_geom_angle_atom_site_label_2
_geom_angle_atom_site_label_3
_geom_angle
C2 C1 C6 119.4(3)
C2 C1 N1 121.2(3)
C6 C1 N1 119.3(3)
C1 C2 C3 120.2(3)
C1 C2 C8 120.8(7)
C3 C2 C8 118.9(7)
C1 C2 Cl1 120.6(3)
C3 C2 Cl1 119.1(3)
C4 C3 C2 119.9(3)
C4 C3 H3 120.1
C2 C3 H3 120.1
C5 C4 C3 120.5(3)
C5 C4 H4 119.7
C3 C4 H4 119.7
C4 C5 C6 120.1(3)
C4 C5 H5 119.9
C6 C5 H5 119.9
C5 C6 C1 119.8(3)
C5 C6 C9 120.7(7)
C1 C6 C9 119.5(7)
C5 C6 Cl2 119.1(3)
C1 C6 Cl2 121.1(3)
O1 C7 N1 125.9(3)
O1 C7 H7 117.1
N1 C7 H7 117.1
C7 N1 C1 124.6(2)
C7 N1 H1 119(2)
C1 N1 H1 116(2)
C2 C8 H8A 109.5
C2 C8 H8B 109.5
H8A C8 H8B 109.5
C2 C8 H8C 109.5
H8A C8 H8C 109.5
H8B C8 H8C 109.5
C6 C9 H9A 109.5
C6 C9 H9B 109.5
H9A C9 H9B 109.5
C6 C9 H9C 109.5
H9A C9 H9C 109.5
H9B C9 H9C 109.5

loop_
_geom_bond_atom_site_label_1
_geom_bond_atom_site_label_2
_geom_bond_distance
C1 C2 1.384(4)
C1 C6 1.394(4)
C1 N1 1.419(4)
C2 C3 1.385(4)
C2 C8 1.507(5)
C2 Cl1 1.705(5)
C3 C4 1.376(5)
C3 H3 0.93
C4 C5 1.373(5)
C4 H4 0.93
C5 C6 1.385(4)
C5 H5 0.93
C6 C9 1.507(5)
C6 Cl2 1.735(5)
C7 O1 1.218(4)
C7 N1 1.325(4)
C7 H7 0.93
N1 H1 0.84(4)
C8 H8A 0.96
C8 H8B 0.96
C8 H8C 0.96
C9 H9A 0.96
C9 H9B 0.96
C9 H9C 0.96

loop_
_geom_hbond_atom_site_label_D
_geom_hbond_atom_site_label_H
_geom_hbond_atom_site_label_A
_geom_hbond_site_symmetry_A
_geom_hbond_distance_DH
_geom_hbond_distance_HA
_geom_hbond_distance_DA
_geom_hbond_angle_DHA
N1 H1 O1 6_657 0.84(4) 2.03(4) 2.870(3) 172(3)
C4 H4 O1 2_564 0.93 2.78 3.586(4) 146

loop_
_geom_torsion_atom_site_label_1
_geom_torsion_atom_site_label_2
_geom_torsion_atom_site_label_3
_geom_torsion_atom_site_label_4
_geom_torsion
C6 C1 C2 C3 0.5(2)
N1 C1 C2 C3 179.8(2)
C6 C1 C2 C8 -178.2(6)
N1 C1 C2 C8 1.1(6)
C6 C1 C2 Cl1 -176.1(3)
N1 C1 C2 Cl1 3.2(3)
C1 C2 C3 C4 -0.6(2)
C8 C2 C3 C4 178.1(6)
Cl1 C2 C3 C4 176.0(3)
C2 C3 C4 C5 -0.3(4)
C3 C4 C5 C6 1.4(5)
C4 C5 C6 C1 -1.5(4)
C4 C5 C6 C9 179.2(6)
C4 C5 C6 Cl2 -179.6(3)
C2 C1 C6 C5 0.6(3)
N1 C1 C6 C5 -178.7(2)
C2 C1 C6 C9 179.9(5)
N1 C1 C6 C9 0.5(6)
C2 C1 C6 Cl2 178.6(2)
N1 C1 C6 Cl2 -0.7(3)
O1 C7 N1 C1 -1.9(5)
C2 C1 N1 C7 67.7(4)
C6 C1 N1 C7 -113.0(3)
